data_4103729
loop_
_publ_author_name
'Shuang Wang'
'Tingting Zhao'
'Guanghua Li'
'Lukasz Wojtas'
'Qisheng Huo'
'Mohamed Eddaoudi'
'Yunling Liu'

_publ_section_title
;
 From Metal-Organic Squares to Porous Zeolite-like Supramolecular
 Assemblies
;
_journal_name_full 'Journal of the American Chemical Society'
_journal_page_first 18038
_journal_page_last 18041
_journal_paper_doi 10.1021/ja109980c
_journal_volume 132
_journal_year 2010
_chemical_formula_sum 'C46 H56 In4 K3 N26 O27.5'
_chemical_formula_weight 1989.75
_chemical_name_systematic
;
 ?
;
_space_group_IT_number 204
_symmetry_cell_setting cubic
_symmetry_space_group_name_Hall '-I 2 2 3'
_symmetry_space_group_name_H-M 'I m -3'
_atom_sites_solution_hydrogens geom
_atom_sites_solution_primary direct
_atom_sites_solution_secondary difmap
_audit_creation_method SHELXL-97
_cell_angle_alpha 90.00
_cell_angle_beta 90.00
_cell_angle_gamma 90.00
_cell_formula_units_Z 12
_cell_length_a 29.319(3)
_cell_length_b 29.319(3)
_cell_length_c 29.319(3)
_cell_measurement_temperature 293(2)
_cell_volume 25203(4)
_computing_structure_refinement 'SHELXL-97 (Sheldrick, 1997)'
_diffrn_ambient_temperature 293(2)
_diffrn_measured_fraction_theta_full 0.997
_diffrn_measured_fraction_theta_max 0.997
_diffrn_measurement_device_type 'Rigaku RAXIS-RAPID'
_diffrn_measurement_method 'omega scans'
_diffrn_radiation_monochromator graphite
_diffrn_radiation_source 'fine-focus sealed tube'
_diffrn_radiation_type MoK\a
_diffrn_radiation_wavelength 0.71073
_diffrn_reflns_av_R_equivalents 0.1191
_diffrn_reflns_av_sigmaI/netI 0.0359
_diffrn_reflns_limit_h_max 37
_diffrn_reflns_limit_h_min -37
_diffrn_reflns_limit_k_max 37
_diffrn_reflns_limit_k_min -35
_diffrn_reflns_limit_l_max 37
_diffrn_reflns_limit_l_min -34
_diffrn_reflns_number 107375
_diffrn_reflns_theta_full 26.99
_diffrn_reflns_theta_max 26.99
_diffrn_reflns_theta_min 3.11
_exptl_absorpt_coefficient_mu 1.316
_exptl_absorpt_correction_T_max 0.7788
_exptl_absorpt_correction_T_min 0.7606
_exptl_absorpt_correction_type multi-scan
_exptl_crystal_colour colorless
_exptl_crystal_density_diffrn 1.573
_exptl_crystal_density_method 'not measured'
_exptl_crystal_description block
_exptl_crystal_F_000 11844
_exptl_crystal_size_max 0.22
_exptl_crystal_size_mid 0.21
_exptl_crystal_size_min 0.20
_refine_diff_density_max 1.157
_refine_diff_density_min -0.833
_refine_diff_density_rms 0.127
_refine_ls_extinction_method none
_refine_ls_goodness_of_fit_ref 1.040
_refine_ls_hydrogen_treatment constr
_refine_ls_matrix_type full
_refine_ls_number_parameters 320
_refine_ls_number_reflns 4862
_refine_ls_number_restraints 14
_refine_ls_restrained_S_all 1.041
_refine_ls_R_factor_all 0.0737
_refine_ls_R_factor_gt 0.0497
_refine_ls_shift/su_max 0.001
_refine_ls_shift/su_mean 0.000
_refine_ls_structure_factor_coef Fsqd
_refine_ls_weighting_details 'calc w=1/[\s^2^(Fo^2^)+(0.0808P)^2^+88.7864P] where P=(Fo^2^+2Fc^2^)/3'
_refine_ls_weighting_scheme calc
_refine_ls_wR_factor_gt 0.1343
_refine_ls_wR_factor_ref 0.1464
_reflns_number_gt 3584
_reflns_number_total 4862
_reflns_threshold_expression >2sigma(I)
_cod_data_source_file ja109980c_si_002.cif
_cod_data_source_block compound2
_cod_original_cell_volume 25202(5)
_cod_original_formula_sum 'C46 H56 In4 K3 N26 O27.50'
_cod_database_code 4103729

loop_
_symmetry_equiv_pos_as_xyz
'x, y, z'
'-x, -y, z'
'-x, y, -z'
'x, -y, -z'
'z, x, y'
'z, -x, -y'
'-z, -x, y'
'-z, x, -y'
'y, z, x'
'-y, z, -x'
'y, -z, -x'
'-y, -z, x'
'x+1/2, y+1/2, z+1/2'
'-x+1/2, -y+1/2, z+1/2'
'-x+1/2, y+1/2, -z+1/2'
'x+1/2, -y+1/2, -z+1/2'
'z+1/2, x+1/2, y+1/2'
'z+1/2, -x+1/2, -y+1/2'
'-z+1/2, -x+1/2, y+1/2'
'-z+1/2, x+1/2, -y+1/2'
'y+1/2, z+1/2, x+1/2'
'-y+1/2, z+1/2, -x+1/2'
'y+1/2, -z+1/2, -x+1/2'
'-y+1/2, -z+1/2, x+1/2'
'-x, -y, -z'
'x, y, -z'
'x, -y, z'
'-x, y, z'
'-z, -x, -y'
'-z, x, y'
'z, x, -y'
'z, -x, y'
'-y, -z, -x'
'y, -z, x'
'-y, z, x'
'y, z, -x'
'-x+1/2, -y+1/2, -z+1/2'
'x+1/2, y+1/2, -z+1/2'
'x+1/2, -y+1/2, z+1/2'
'-x+1/2, y+1/2, z+1/2'
'-z+1/2, -x+1/2, -y+1/2'
'-z+1/2, x+1/2, y+1/2'
'z+1/2, x+1/2, -y+1/2'
'z+1/2, -x+1/2, y+1/2'
'-y+1/2, -z+1/2, -x+1/2'
'y+1/2, -z+1/2, x+1/2'
'-y+1/2, z+1/2, x+1/2'
'y+1/2, z+1/2, -x+1/2'

loop_
_atom_site_label
_atom_site_type_symbol
_atom_site_fract_x
_atom_site_fract_y
_atom_site_fract_z
_atom_site_U_iso_or_equiv
_atom_site_adp_type
_atom_site_occupancy
_atom_site_symmetry_multiplicity
_atom_site_calc_flag
_atom_site_refinement_flags
_atom_site_disorder_assembly
_atom_site_disorder_group
In1 In 0.216121(12) 0.112862(11) 0.386060(11) 0.03026(14) Uani 1 1 d . A .
K1 K 0.19075(10) 0.0000 0.5000 0.0526(7) Uani 1 4 d S . .
K2 K 0.07551(7) 0.08616(6) 0.5000 0.0483(5) Uani 1 2 d S . .
O1 O 0.28949(11) 0.10199(11) 0.39066(12) 0.0336(8) Uani 1 1 d . . .
O2 O 0.34625(11) 0.05242(11) 0.39646(12) 0.0347(8) Uani 1 1 d . . .
O3 O 0.22391(12) 0.18520(11) 0.39831(11) 0.0365(8) Uani 1 1 d . . .
O4 O 0.22980(14) 0.24185(12) 0.44863(13) 0.0444(9) Uani 1 1 d . . .
N1 N 0.22695(13) 0.03668(13) 0.38367(13) 0.0290(9) Uani 1 1 d . . .
N2 N 0.19971(19) 0.0000 0.3811(2) 0.0334(13) Uani 1 2 d S . .
N3 N 0.21209(13) 0.12262(14) 0.46317(13) 0.0301(9) Uani 1 1 d . . .
N4 N 0.20709(19) 0.0952(2) 0.5000 0.0314(12) Uani 1 2 d S . .
C1 C 0.27071(15) 0.02378(16) 0.38829(15) 0.0271(9) Uani 1 1 d . . .
C2 C 0.30553(16) 0.06075(16) 0.39196(15) 0.0291(10) Uani 1 1 d . . .
C3 C 0.21953(15) 0.16588(16) 0.47644(16) 0.0287(10) Uani 1 1 d . . .
C4 C 0.22497(16) 0.20111(17) 0.43971(17) 0.0331(11) Uani 1 1 d . . .
N5 N 0.14245(14) 0.10647(15) 0.37016(14) 0.0346(9) Uani 1 1 d . . .
H5A H 0.1349 0.0769 0.3668 0.042 Uiso 0.33(2) 1 d PR A .
H5B H 0.1256 0.1183 0.3929 0.042 Uiso 0.33(2) 1 d PR . .
H5C H 0.1317 0.0800 0.3815 0.042 Uiso 0.67(2) 1 d PR . .
H5D H 0.1269 0.1295 0.3832 0.042 Uiso 0.67(2) 1 d PR . .
N6 N 0.21543(14) 0.13266(14) 0.31227(13) 0.0322(9) Uani 1 1 d . . .
H6A H 0.2179 0.1632 0.3099 0.039 Uiso 0.33(2) 1 d PR A .
H6B H 0.2395 0.1200 0.2980 0.039 Uiso 0.33(2) 1 d PR . .
H6C H 0.2322 0.1580 0.3080 0.039 Uiso 0.67(2) 1 d PR . .
H6D H 0.2273 0.1101 0.2951 0.039 Uiso 0.67(2) 1 d PR . .
C5 C 0.1359(3) 0.1069(5) 0.3213(3) 0.035(2) Uani 0.67(2) 1 d P A 1
H5 H 0.1440 0.0767 0.3095 0.042 Uiso 0.67(2) 1 d PR A 1
C6 C 0.1673(3) 0.1423(4) 0.2996(3) 0.032(2) Uani 0.67(2) 1 d P A 1
H6 H 0.1592 0.1723 0.3119 0.038 Uiso 0.67(2) 1 d PR A 1
C8 C 0.1104(6) 0.1533(8) 0.2348(6) 0.073(5) Uani 0.67(2) 1 d P A 1
H8A H 0.1023 0.1846 0.2414 0.088 Uiso 0.67(2) 1 d PR A 1
H8B H 0.1074 0.1490 0.2021 0.088 Uiso 0.67(2) 1 d PR A 1
C9 C 0.0772(6) 0.1199(8) 0.2571(6) 0.072(5) Uani 0.67(2) 1 d P A 1
H9A H 0.0785 0.0899 0.2433 0.086 Uiso 0.67(2) 1 d PR A 1
H9B H 0.0467 0.1318 0.2526 0.086 Uiso 0.67(2) 1 d PR A 1
C5' C 0.1342(7) 0.1324(9) 0.3237(6) 0.035(5) Uani 0.33(2) 1 d P A 2
H5' H 0.1344 0.1655 0.3286 0.042 Uiso 0.33(2) 1 d PR A 2
C6' C 0.1733(7) 0.1198(8) 0.2912(6) 0.034(5) Uani 0.33(2) 1 d P A 2
H6' H 0.1731 0.0868 0.2862 0.040 Uiso 0.33(2) 1 d PR A 2
C8' C 0.1192(13) 0.1285(12) 0.2254(10) 0.072(10) Uani 0.33(2) 1 d P A 2
H8'1 H 0.1184 0.0955 0.2262 0.087 Uiso 0.33(2) 1 d PR A 2
H8'2 H 0.1167 0.1391 0.1941 0.087 Uiso 0.33(2) 1 d PR A 2
C9' C 0.0840(13) 0.1450(13) 0.2555(13) 0.068(10) Uani 0.33(2) 1 d P A 2
H9'1 H 0.0540 0.1423 0.2418 0.082 Uiso 0.33(2) 1 d PR A 2
H9'2 H 0.0905 0.1770 0.2605 0.082 Uiso 0.33(2) 1 d PR A 2
C7 C 0.1616(2) 0.1441(2) 0.24722(18) 0.0493(14) Uani 1 1 d . . .
H7A H 0.1560 0.1758 0.2550 0.059 Uiso 0.33(2) 1 d PR A .
H7B H 0.1872 0.1432 0.2263 0.059 Uiso 0.33(2) 1 d PR . .
H7C H 0.1727 0.1163 0.2333 0.059 Uiso 0.67(2) 1 d PR . .
H7D H 0.1795 0.1693 0.2355 0.059 Uiso 0.67(2) 1 d PR . .
C10 C 0.0864(2) 0.1171(2) 0.3075(2) 0.0562(16) Uani 1 1 d . . .
H10A H 0.0621 0.1260 0.3281 0.067 Uiso 0.33(2) 1 d PR A .
H10B H 0.0857 0.0843 0.3029 0.067 Uiso 0.33(2) 1 d PR . .
H10C H 0.0674 0.0926 0.3193 0.067 Uiso 0.67(2) 1 d PR . .
H10D H 0.0766 0.1450 0.3223 0.067 Uiso 0.67(2) 1 d PR . .
O5 O 0.12422(16) 0.03653(13) 0.43984(15) 0.0569(11) Uani 1 1 d . . .
O6 O 0.0932(2) 0.0000 0.3844(3) 0.085(2) Uani 1 2 d S . .
N7 N 0.1131(2) 0.0000 0.4217(3) 0.0500(17) Uani 1 2 d S . .
O11 O 0.2138(3) 0.2666(4) 0.2658(3) 0.060(2) Uani 0.50 1 d P . .
N11 N 0.2500 0.2500 0.2500 0.040(2) Uani 1 6 d S . .
O21 O 0.2845(10) 0.0372(9) 0.5000 0.105(10) Uiso 0.33 2 d SPD . .
N21 N 0.3041(13) 0.0000 0.5000 0.084 Uiso 0.33 4 d SPD . .
O22 O 0.3467(12) 0.0000 0.5000 0.100(11) Uiso 0.33 4 d SPD . .
C31 C 0.0000 0.1723(4) 0.3993(6) 0.069(4) Uani 0.67 2 d SPD . .
C32A C 0.0000 0.1276(5) 0.4135(7) 0.030(4) Uani 0.33 2 d SPDU B 1
N31A N 0.0000 0.0907(6) 0.4251(8) 0.050(5) Uani 0.33 2 d SPD . 1
C32B C 0.0000 0.1882(8) 0.4478(6) 0.048(6) Uiso 0.33 2 d SPD . 2
N31B N 0.0000 0.2093(8) 0.4822(7) 0.057(6) Uiso 0.33 2 d SPD . 2
O41 O 0.2042(14) 0.1836(13) 0.0000 0.088(12) Uiso 0.25 2 d SP . .
N41 N 0.2241(9) 0.1777(9) 0.0000 0.088(7) Uiso 0.50 2 d SPD . .
C42 C 0.2602(13) 0.0973(11) 0.0000 0.145(13) Uiso 0.50 2 d SPD . .
C43 C 0.2394(13) 0.1420(10) 0.0000 0.139(12) Uiso 0.50 2 d SPD . .
C51 C 0.0000 0.0000 0.3048(18) 0.171(18) Uiso 0.67 4 d SP . .
C52 C 0.0000 0.0000 0.3465(16) 0.146(14) Uiso 0.67 4 d SP . .
N51 N 0.0000 0.0000 0.3929(3) 0.0345(18) Uiso 0.67 4 d SP . .
O51 O 0.0000 0.0000 0.3929(3) 0.0345(18) Uiso 0.33 4 d SP . .
O61 O 0.0368(3) 0.0000 0.4873(3) 0.039(2) Uiso 0.50 2 d SP . .
O62 O 0.0000 0.0490(10) 0.4655(10) 0.035(6) Uiso 0.17 2 d SP . .
O63 O 0.0000 0.0152(7) 0.5000 0.048(6) Uiso 0.33 4 d SP . .

loop_
_atom_site_aniso_label
_atom_site_aniso_U_11
_atom_site_aniso_U_22
_atom_site_aniso_U_33
_atom_site_aniso_U_23
_atom_site_aniso_U_13
_atom_site_aniso_U_12
In1 0.0328(2) 0.0291(2) 0.0289(2) 0.00107(14) -0.00024(14) 0.00323(14)
K1 0.0555(16) 0.0366(13) 0.0656(17) 0.000 0.000 0.000
K2 0.0710(12) 0.0334(9) 0.0403(9) 0.000 0.000 -0.0103(8)
O1 0.0299(18) 0.0289(17) 0.042(2) 0.0048(15) -0.0022(15) -0.0017(14)
O2 0.0278(18) 0.0328(18) 0.044(2) 0.0044(15) -0.0010(15) -0.0021(15)
O3 0.050(2) 0.0277(17) 0.0313(18) 0.0035(14) -0.0030(16) 0.0007(16)
O4 0.064(3) 0.0284(19) 0.041(2) -0.0003(16) -0.0037(19) -0.0029(17)
N1 0.028(2) 0.028(2) 0.030(2) -0.0003(17) 0.0011(16) -0.0009(16)
N2 0.027(3) 0.033(3) 0.041(3) 0.000 0.000(3) 0.000
N3 0.030(2) 0.034(2) 0.027(2) 0.0012(17) -0.0023(16) 0.0026(17)
N4 0.029(3) 0.035(3) 0.030(3) 0.000 0.000 -0.003(2)
C1 0.028(2) 0.030(2) 0.023(2) -0.0017(19) 0.0015(18) 0.0019(19)
C2 0.033(3) 0.031(2) 0.024(2) 0.0037(19) 0.0005(19) -0.005(2)
C3 0.027(2) 0.026(2) 0.033(2) 0.001(2) -0.002(2) 0.0042(19)
C4 0.030(3) 0.031(3) 0.037(3) 0.003(2) -0.001(2) 0.002(2)
N5 0.034(2) 0.041(2) 0.028(2) -0.0004(18) 0.0053(18) 0.0006(19)
N6 0.036(2) 0.027(2) 0.033(2) 0.0036(17) 0.0073(18) 0.0063(18)
C5 0.037(5) 0.035(6) 0.032(4) 0.001(4) -0.001(3) -0.004(4)
C6 0.039(4) 0.030(6) 0.026(4) 0.002(4) 0.000(3) 0.006(4)
C8 0.048(7) 0.116(14) 0.057(9) 0.039(10) -0.011(6) -0.021(10)
C9 0.045(6) 0.125(15) 0.047(7) 0.028(11) -0.013(5) -0.020(10)
C5' 0.056(11) 0.026(11) 0.024(8) 0.003(8) -0.008(7) 0.000(9)
C6' 0.061(12) 0.018(9) 0.021(8) -0.011(7) -0.012(7) 0.004(9)
C8' 0.10(3) 0.070(18) 0.044(14) 0.005(14) -0.036(15) 0.003(17)
C9' 0.06(2) 0.09(2) 0.054(19) -0.01(2) -0.044(17) 0.00(2)
C7 0.060(4) 0.053(3) 0.035(3) 0.010(3) 0.001(3) 0.002(3)
C10 0.043(3) 0.073(4) 0.052(4) 0.003(3) -0.007(3) -0.004(3)
O5 0.073(3) 0.040(2) 0.058(3) -0.005(2) 0.025(2) 0.002(2)
O6 0.053(4) 0.124(7) 0.079(5) 0.000 -0.013(4) 0.000
N7 0.046(4) 0.054(5) 0.050(4) 0.000 0.013(4) 0.000
O11 0.049(5) 0.088(6) 0.042(5) -0.006(4) -0.003(4) 0.033(5)
N11 0.040(2) 0.040(2) 0.040(2) 0.001(3) 0.001(3) 0.001(3)
C31 0.027(6) 0.053(8) 0.125(14) -0.010(9) 0.000 0.000
C32A 0.015(7) 0.039(8) 0.036(8) -0.004(7) 0.000 0.000
N31A 0.008(7) 0.058(13) 0.083(16) 0.001(12) 0.000 0.000

loop_
_atom_type_symbol
_atom_type_description
_atom_type_scat_dispersion_real
_atom_type_scat_dispersion_imag
_atom_type_scat_source
C C 0.0033 0.0016 'International Tables Vol C Tables 4.2.6.8 and 6.1.1.4'
H H 0.0000 0.0000 'International Tables Vol C Tables 4.2.6.8 and 6.1.1.4'
N N 0.0061 0.0033 'International Tables Vol C Tables 4.2.6.8 and 6.1.1.4'
O O 0.0106 0.0060 'International Tables Vol C Tables 4.2.6.8 and 6.1.1.4'
K K 0.2009 0.2494 'International Tables Vol C Tables 4.2.6.8 and 6.1.1.4'
In In -0.7276 1.3100 'International Tables Vol C Tables 4.2.6.8 and 6.1.1.4'

loop_
_geom_angle_atom_site_label_1
_geom_angle_atom_site_label_2
_geom_angle_atom_site_label_3
_geom_angle
_geom_angle_site_symmetry_1
_geom_angle_site_symmetry_3
O3 In1 O1 91.65(13) . .
O3 In1 N5 102.75(15) . .
O1 In1 N5 164.21(14) . .
O3 In1 N6 84.67(14) . .
O1 In1 N6 96.12(14) . .
N5 In1 N6 79.05(15) . .
O3 In1 N1 163.85(14) . .
O1 In1 N1 73.64(13) . .
N5 In1 N1 92.68(15) . .
N6 In1 N1 103.16(14) . .
O3 In1 N3 73.63(13) . .
O1 In1 N3 90.46(13) . .
N5 In1 N3 99.70(14) . .
N6 In1 N3 157.50(15) . .
N1 In1 N3 99.33(14) . .
N4 K1 N4 160.5(3) . 27
N4 K1 O5 119.20(13) . 27
N4 K1 O5 75.19(12) 27 27
N4 K1 O5 119.20(13) . 4_556
N4 K1 O5 75.19(12) 27 4_556
O5 K1 O5 76.80(17) 27 4_556
N4 K1 O5 75.19(12) . 26_556
N4 K1 O5 119.20(13) 27 26_556
O5 K1 O5 93.22(19) 27 26_556
N4 K1 O5 75.19(12) . .
N4 K1 O5 119.20(13) 27 .
O5 K1 O5 93.22(19) 4_556 .
O5 K1 O5 76.80(17) 26_556 .
N4 K1 O21 58.6(4) . .
N4 K1 O21 101.9(5) 27 .
O5 K1 O21 141.05(11) 27 .
O5 K1 O21 141.05(11) 4_556 .
O5 K1 O21 119.9(3) 26_556 .
O5 K1 O21 119.9(3) . .
N4 K1 O21 101.9(5) . 27
O5 K1 O21 119.9(3) 27 27
O5 K1 O21 119.9(3) 4_556 27
O5 K1 O21 141.05(11) 26_556 27
O5 K1 O21 141.05(11) . 27
N4 K1 N31B 90.4(5) 27 45
O5 K1 N31B 137.94(19) 27 45
O5 K1 N31B 137.94(19) 4_556 45
O5 K1 N31B 127.6(3) 26_556 45
O5 K1 N31B 127.6(3) . 45
N4 K1 N31B 90.4(5) . 22_545
O5 K1 N31B 127.6(3) 27 22_545
O5 K1 N31B 127.6(3) 4_556 22_545
O5 K1 N31B 137.94(19) 26_556 22_545
O5 K1 N31B 137.94(19) . 22_545
N4 K1 N7 96.84(9) . .
N4 K1 N7 96.84(9) 27 .
O5 K1 N7 87.56(15) 4_556 .
O5 K1 N7 87.56(15) 26_556 .
O21 K1 N7 130.86(18) . .
O21 K1 N7 130.86(18) 27 .
N31B K1 N7 133.88(14) 45 .
N31B K1 N7 133.88(14) 22_545 .
N4 K1 N7 96.84(9) . 26_556
N4 K1 N7 96.84(9) 27 26_556
O5 K1 N7 87.56(15) 27 26_556
O5 K1 N7 87.56(15) . 26_556
O21 K1 N7 130.86(18) . 26_556
O21 K1 N7 130.86(18) 27 26_556
N31B K1 N7 133.88(14) 45 26_556
N31B K1 N7 133.88(14) 22_545 26_556
N7 K1 N7 90.5(2) . 26_556
O2 K2 O2 71.25(15) 19 41
O2 K2 O62 141.8(5) 19 .
O2 K2 O62 110.1(6) 41 .
O2 K2 O62 110.1(6) 19 26_556
O2 K2 O62 141.8(5) 41 26_556
O2 K2 O5 81.91(12) 19 26_556
O2 K2 O5 128.42(15) 41 26_556
O62 K2 O5 117.9(6) . 26_556
O62 K2 O5 88.3(5) 26_556 26_556
O2 K2 O5 128.42(15) 19 .
O2 K2 O5 81.91(12) 41 .
O62 K2 O5 88.3(5) . .
O62 K2 O5 117.9(6) 26_556 .
O5 K2 O5 81.7(2) 26_556 .
O2 K2 O61 151.97(19) 19 .
O2 K2 O61 136.71(19) 41 .
O62 K2 O61 40.8(6) . .
O62 K2 O61 49.0(6) 26_556 .
O5 K2 O61 79.30(19) 26_556 .
O5 K2 O61 68.9(2) . .
O2 K2 O61 136.71(19) 19 26_556
O2 K2 O61 151.97(19) 41 26_556
O5 K2 O61 68.9(2) 26_556 26_556
O5 K2 O61 79.30(19) . 26_556
O2 K2 O22 74.6(4) 19 41
O2 K2 O22 74.6(4) 41 41
O62 K2 O22 69.6(7) . 41
O62 K2 O22 69.6(7) 26_556 41
O5 K2 O22 138.98(11) 26_556 41
O5 K2 O22 138.98(11) . 41
O61 K2 O22 107.3(5) . 41
O61 K2 O22 107.3(5) 26_556 41
O2 K2 O63 137.83(17) 19 .
O2 K2 O63 137.83(17) 41 .
O5 K2 O63 90.9(2) 26_556 .
O5 K2 O63 90.9(2) . .
O22 K2 O63 84.9(6) 41 .
O2 K2 N31A 126.8(4) 19 .
O2 K2 N31A 77.2(3) 41 .
O62 K2 N31A 72.3(6) 26_556 .
O5 K2 N31A 149.2(3) 26_556 .
O5 K2 N31A 86.5(4) . .
O61 K2 N31A 81.0(4) 26_556 .
O2 K2 N31A 126.8(4) 41 26_556
O5 K2 N31A 86.5(4) 26_556 26_556
O5 K2 N31A 149.2(3) . 26_556
O61 K2 N31A 81.0(4) . 26_556
N31A K2 N31A 89.4(6) . 26_556
C2 O1 In1 119.7(3) . .
C2 O2 K2 151.8(3) . 45
C4 O3 In1 120.6(3) . .
N2 N1 C1 110.4(4) . .
N2 N1 In1 135.3(3) . .
C1 N1 In1 114.2(3) . .
N1 N2 N1 106.5(5) . 27
C3 N3 N4 110.3(4) . .
C3 N3 In1 113.4(3) . .
N4 N3 In1 136.1(3) . .
N3 N4 N3 105.7(5) 26_556 .
N3 N4 K1 127.1(3) 26_556 .
N3 N4 K1 127.1(3) . .
N1 C1 C1 106.3(3) . 27
N1 C1 C2 117.1(4) . .
C1 C1 C2 136.6(3) 27 .
O2 C2 O1 122.8(4) . .
O2 C2 C1 121.9(4) . .
O1 C2 C1 115.3(4) . .
N3 C3 C3 106.8(3) . 26_556
N3 C3 C4 117.3(4) . .
C3 C3 C4 135.9(3) 26_556 .
O4 C4 O3 123.3(5) . .
O4 C4 C3 121.9(5) . .
O3 C4 C3 114.9(4) . .
C5' N5 In1 106.9(7) . .
C5' N5 H5A 109.3 . .
In1 N5 H5A 110.1 . .
C5' N5 H5B 111.6 . .
In1 N5 H5B 110.3 . .
H5A N5 H5B 108.5 . .
C5' N5 H5C 132.8 . .
In1 N5 H5C 109.6 . .
H5B N5 H5C 82.3 . .
C5' N5 H5D 85.9 . .
In1 N5 H5D 109.8 . .
H5A N5 H5D 130.2 . .
H5C N5 H5D 108.2 . .
C6' N6 In1 110.9(7) . .
C6' N6 H6A 107.2 . .
In1 N6 H6A 109.4 . .
C6' N6 H6B 111.5 . .
In1 N6 H6B 109.6 . .
H6A N6 H6B 108.1 . .
C6' N6 H6C 128.9 . .
In1 N6 H6C 110.1 . .
H6B N6 H6C 81.2 . .
C6' N6 H6D 84.2 . .
In1 N6 H6D 110.3 . .
H6A N6 H6D 130.9 . .
H6C N6 H6D 108.5 . .
C6 C5 H5 108.8 . .
C5 C6 H6 108.1 . .
C9 C8 H8A 111.3 . .
C9 C8 H8B 106.3 . .
H8A C8 H8B 107.4 . .
C9 C8 H8'2 106.4 . .
H8A C8 H8'2 122.2 . .
C9 C8 H9'2 77.8 . .
H8B C8 H9'2 131.4 . .
H8'2 C8 H9'2 149.4 . .
C8 C9 H9A 112.1 . .
C8 C9 H9B 107.4 . .
H9A C9 H9B 107.8 . .
H9A C9 H9'1 114.5 . .
C6' C5' C10 114.7(15) . .
C6' C5' N5 107.7(16) . .
C10 C5' N5 105.3(12) . .
C10 C5' H6 129.2 . .
N5 C5' H6 121.7 . .
C6' C5' H5' 108.9 . .
C10 C5' H5' 109.9 . .
N5 C5' H5' 110.3 . .
N6 C6' C7 116.1(13) . .
N6 C6' C5' 108.3(15) . .
C7 C6' C5' 104.2(17) . .
N6 C6' H6' 109.2 . .
C7 C6' H6' 109.6 . .
C5' C6' H6' 109.1 . .
C9' C8' C7 104(2) . .
C9' C8' H8B 88.2 . .
C7 C8' H8B 114.5 . .
C9' C8' H8'1 107.6 . .
C7 C8' H8'1 108.8 . .
H8B C8' H8'1 128.6 . .
C9' C8' H8'2 114.7 . .
C7 C8' H8'2 112.1 . .
H8'1 C8' H8'2 109.8 . .
C8' C9' C10 111(3) . .
C8' C9' H8A 79.4 . .
C10 C9' H8A 131.5 . .
C8' C9' H9B 121.2 . .
C10 C9' H9B 86.8 . .
H8A C9' H9B 129.8 . .
C8' C9' H9'1 111.6 . .
C10 C9' H9'1 111.3 . .
H8A C9' H9'1 107.7 . .
C8' C9' H9'2 106.0 . .
C10 C9' H9'2 108.4 . .
H9B C9' H9'2 121.2 . .
H9'1 C9' H9'2 108.7 . .
C8' C7 C6' 114.6(16) . .
C8' C7 H7A 105.0 . .
C6' C7 H7A 106.7 . .
C8' C7 H7B 111.7 . .
C6' C7 H7B 110.5 . .
H7A C7 H7B 107.8 . .
C8' C7 H7C 80.8 . .
C6' C7 H7C 83.5 . .
H7A C7 H7C 164.1 . .
C8' C7 H7D 122.8 . .
C6' C7 H7D 122.4 . .
H7A C7 H7D 56.3 . .
H7B C7 H7D 51.5 . .
H7C C7 H7D 108.0 . .
C5' C10 C9' 99.7(15) . .
C5' C10 H10A 113.4 . .
C9' C10 H10A 113.1 . .
C5' C10 H10B 110.5 . .
C9' C10 H10B 110.1 . .
H10A C10 H10B 109.8 . .
C5' C10 H10C 128.7 . .
C9' C10 H10C 129.7 . .
H10A C10 H10C 63.7 . .
C5' C10 H10D 83.3 . .
C9' C10 H10D 88.9 . .
H10B C10 H10D 153.3 . .
H10C C10 H10D 107.4 . .
N7 O5 K2 127.5(4) . .
N7 O5 K1 97.0(4) . .
K2 O5 K1 99.27(15) . .
O6 N7 O5 120.2(4) . 27
O6 N7 O5 120.2(4) . .
O5 N7 O5 119.5(8) 27 .
O6 N7 K1 163.3(6) . .
O5 N7 K1 60.6(4) 27 .
O5 N7 K1 60.6(4) . .
N11 O11 O11 59.87(4) . 41
N11 O11 O11 59.87(4) . 45
O11 O11 O11 119.0(3) 41 45
O11 N11 O11 60.26(8) . 45
O11 N11 O11 180.0(11) . 37
O11 N11 O11 119.74(8) 45 37
O11 N11 O11 119.74(8) . 5
O11 N11 O11 60.26(8) 45 5
O11 N11 O11 60.26(8) 37 5
O11 N11 O11 60.26(8) . 41
O11 N11 O11 119.74(8) 45 41
O11 N11 O11 119.74(8) 37 41
O11 N11 O11 180.0(11) 5 41
O11 N11 O11 119.74(8) . 9
O11 N11 O11 180.0(9) 45 9
O11 N11 O11 60.26(8) 37 9
O11 N11 O11 119.74(8) 5 9
O11 N11 O11 60.26(8) 41 9
N31B O21 C32B 101(5) 45 45
C32B O21 N21 91(2) 45 .
C32B O21 N31B 112(3) 45 22_545
N31B O21 K1 86(4) 45 .
C32B O21 K1 173(2) 45 .
N21 O21 K1 96(3) . .
N31B O21 K1 74.8(17) 22_545 .
N31B N21 N31B 106(7) 22_545 45
N31B N21 O21 115(5) 22_545 .
N31B N21 O21 115(5) 45 27
O21 N21 O21 124(4) . 27
N31B N21 O22 127(3) 22_545 .
N31B N21 O22 127(4) 45 .
O21 N21 O22 118(2) . .
O21 N21 O22 118(2) 27 .
N31B N21 C32B 151(5) 22_545 45
O21 N21 C32B 161(4) 27 45
O22 N21 C32B 81.6(18) . 45
N31B N21 C32B 151(5) 45 22_545
O21 N21 C32B 161(4) . 22_545
O22 N21 C32B 81.6(18) . 22_545
C32B N21 C32B 163(4) 45 22_545
O22 N21 K1 180.000(3) . .
C32B N21 K1 98.4(18) 45 .
C32B N21 K1 98.4(18) 22_545 .
N31B O22 C32B 73.8(19) 22_545 45
N21 O22 C32B 56.2(12) . 22_545
N31B O22 C32B 73.8(19) 45 22_545
C32B O22 C32B 112(2) 45 22_545
N21 O22 K2 131.6(5) . 45
N31B O22 K2 129.3(4) 22_545 45
N31B O22 K2 129.3(4) 45 45
C32B O22 K2 111.7(5) 45 45
C32B O22 K2 111.7(5) 22_545 45
N21 O22 K2 131.6(5) . 47_545
N31B O22 K2 129.3(4) 22_545 47_545
N31B O22 K2 129.3(4) 45 47_545
C32B O22 K2 111.7(5) 45 47_545
C32B O22 K2 111.7(5) 22_545 47_545
K2 O22 K2 96.7(10) 45 47_545
C32A C31 C32B 90.6(16) . .
N31A C32A C31 180(2) . .
C32A N31A O62 153(2) . .
C32A N31A K2 104.6(12) . .
C32A N31A K2 104.6(12) . 3_556
O62 N31A K2 58.7(7) . 3_556
K2 N31A K2 90.4(6) . 3_556
O21 C32B C31 137(3) 41 .
N31B C32B C31 167(3) . .
O21 C32B N21 52.9(16) 41 41
C31 C32B N21 170(3) . 41
O21 C32B O22 95.1(19) 41 41
N31B C32B O22 65.3(18) . 41
C31 C32B O22 128(2) . 41
O21 N31B N21 161(7) 41 41
O21 N31B N31B 162(4) 41 26_556
N21 N31B C32B 112(4) 41 .
N31B N31B C32B 148.6(19) 26_556 .
O21 N31B O21 156(6) 41 19
C32B N31B O21 155(3) . 19
O21 N31B O22 126(5) 41 41
N31B N31B O22 72.4(9) 26_556 41
C32B N31B O22 76.2(18) . 41
O21 N31B O22 78.9(18) 19 41
O21 N31B K1 82(4) 41 41
N21 N31B K1 117(4) 41 41
N31B N31B K1 79.9(4) 26_556 41
C32B N31B K1 132(2) . 41
O21 N31B K1 73.4(15) 19 41
O22 N31B K1 152.3(12) 41 41
O41 N41 C43 130(6) . .
N41 C43 C42 178(4) . .
C42 C43 O41 165(4) . .
C51 C52 N51 180.000(4) . .
O61 O61 O63 72.3(4) 26_556 25_556
O61 O61 O63 72.3(4) 26_556 .
O61 O61 K2 82.36(17) 26_556 .
O63 O61 K2 130.3(10) 25_556 .
O63 O61 K2 89.4(9) . .
O61 O61 K2 82.36(18) 26_556 27
O63 O61 K2 89.4(9) 25_556 27
O63 O61 K2 130.3(10) . 27
K2 O61 K2 129.4(3) . 27
O63 O62 N31A 178(2) . .
O63 O62 K2 90.8(10) . .
N31A O62 K2 88.3(9) . .
O63 O62 K2 90.8(10) . 3_556
N31A O62 K2 88.3(9) . 3_556
K2 O62 K2 112.2(10) . 3_556
O63 O63 O61 68.7(9) 25_556 .
O63 O63 O61 68.7(9) 25_556 2
O61 O63 O61 123.4(15) . 2
O63 O63 O61 68.7(9) 25_556 25_556
O61 O63 O61 137.3(19) . 25_556
O63 O63 O61 68.7(9) 25_556 26_556
O61 O63 O61 137.3(19) 2 26_556
O61 O63 O61 123.4(15) 25_556 26_556
O63 O63 O62 134.4(13) 25_556 .
O61 O63 O62 92.1(7) . .
O61 O63 O62 92.1(7) 2 .
O61 O63 O62 118.1(6) 25_556 .
O61 O63 O62 118.1(6) 26_556 .
O63 O63 O62 134.4(13) 25_556 26_556
O61 O63 O62 118.1(6) . 26_556
O61 O63 O62 118.1(6) 2 26_556
O61 O63 O62 92.1(7) 25_556 26_556
O61 O63 O62 92.1(7) 26_556 26_556
O62 O63 O62 91(3) . 26_556
O63 O63 K2 133.2(3) 25_556 .
O61 O63 K2 153.0(10) 2 .
O61 O63 K2 153.0(10) 25_556 .
O63 O63 K2 133.2(3) 25_556 3_556
O61 O63 K2 153.0(10) . 3_556
O61 O63 K2 153.0(10) 26_556 3_556
K2 O63 K2 93.5(6) . 3_556

loop_
_geom_bond_atom_site_label_1
_geom_bond_atom_site_label_2
_geom_bond_distance
_geom_bond_site_symmetry_2
In1 O3 2.163(3) .
In1 O1 2.179(3) .
In1 N5 2.218(4) .
In1 N6 2.240(4) .
In1 N1 2.257(4) .
In1 N3 2.282(4) .
K1 N4 2.831(6) .
K1 N4 2.831(6) 27
K1 O5 2.840(5) 27
K1 O5 2.840(5) 4_556
K1 O5 2.840(5) 26_556
K1 O5 2.840(5) .
K1 O21 2.96(3) .
K1 O21 2.96(3) 27
K1 N31B 2.98(2) 45
K1 N31B 2.98(2) 22_545
K1 N7 3.234(8) .
K1 N7 3.234(8) 26_556
K2 O2 2.639(4) 19
K2 O2 2.639(4) 41
K2 O62 2.667(16) .
K2 O62 2.667(16) 26_556
K2 O5 2.696(4) 26_556
K2 O5 2.696(4) .
K2 O61 2.795(4) .
K2 O61 2.795(4) 26_556
K2 O22 2.96(2) 41
K2 O63 3.038(14) .
K2 N31A 3.121(16) .
K2 N31A 3.121(16) 26_556
O1 C2 1.298(6) .
O2 C2 1.226(6) .
O2 K2 2.639(4) 45
O3 C4 1.301(6) .
O4 C4 1.231(6) .
N1 N2 1.342(5) .
N1 C1 1.344(6) .
N2 N1 1.342(5) 27
N3 C3 1.345(6) .
N3 N4 1.355(5) .
N4 N3 1.355(5) 26_556
C1 C1 1.394(9) 27
C1 C2 1.493(7) .
C3 C3 1.382(9) 26_556
C3 C4 1.500(7) .
N5 C5' 1.580(18) .
N5 H5A 0.9000 .
N5 H5B 0.9001 .
N5 H5C 0.9000 .
N5 H5D 0.9000 .
N6 C6' 1.431(18) .
N6 H6A 0.9000 .
N6 H6B 0.9000 .
N6 H6C 0.9000 .
N6 H6D 0.9000 .
C5 C6 1.528(16) .
C5 H5 0.9800 .
C6 H6 0.9800 .
C8 C9 1.53(2) .
C8 H8A 0.9700 .
C8 H8B 0.9700 .
C8 H8'2 1.2759 .
C8 H9'2 1.1813 .
C9 H9A 0.9700 .
C9 H9B 0.9700 .
C9 H9'1 1.0480 .
C5' C6' 1.54(3) .
C5' C10 1.55(2) .
C5' H5' 0.9800 .
C6' C7 1.513(17) .
C6' H6' 0.9800 .
C8' C9' 1.44(5) .
C8' C7 1.47(3) .
C8' H8B 0.9719 .
C8' H8'1 0.9700 .
C8' H8'2 0.9700 .
C9' H9B 1.1630 .
C9' H9'1 0.9700 .
C9' H9'2 0.9700 .
C7 H7A 0.9700 .
C7 H7B 0.9700 .
C7 H7C 0.9700 .
C7 H7D 0.9700 .
C10 H10A 0.9700 .
C10 H10B 0.9700 .
C10 H10C 0.9700 .
C10 H10D 0.9700 .
O5 N7 1.240(5) .
O6 N7 1.238(10) .
N7 O5 1.240(5) 27
O11 N11 1.255(7) .
O11 O11 1.260(7) 41
O11 O11 1.260(7) 45
N11 O11 1.255(7) 45
N11 O11 1.255(7) 37
N11 O11 1.255(7) 5
N11 O11 1.255(7) 41
N11 O11 1.255(7) 9
O21 N31B 0.60(3) 45
O21 C32B 0.91(4) 45
O21 N21 1.234(18) .
O21 N31B 1.62(4) 22_545
N21 N31B 0.65(3) 22_545
N21 N31B 0.65(3) 45
N21 O21 1.234(18) 27
N21 O22 1.250(19) .
N21 C32B 1.546(19) 45
N21 C32B 1.546(19) 22_545
O22 N31B 1.72(4) 22_545
O22 N31B 1.72(4) 45
O22 C32B 1.84(3) 45
O22 C32B 1.84(3) 22_545
O22 K2 2.96(2) 45
O22 K2 2.96(2) 47_545
C31 C32A 1.375(16) .
C31 C32B 1.497(16) .
C32A N31A 1.132(16) .
N31A O62 1.70(3) .
N31A K2 3.121(16) 3_556
C32B O21 0.91(4) 41
C32B N31B 1.182(18) .
C32B N21 1.546(19) 41
C32B O22 1.84(3) 41
N31B O21 0.60(3) 41
N31B N21 0.65(3) 41
N31B N31B 1.04(4) 26_556
N31B O21 1.62(4) 19
N31B O22 1.72(4) 41
N31B K1 2.98(2) 41
O41 N41 0.61(4) .
O41 C43 1.60(5) .
N41 C43 1.138(18) .
C42 C43 1.446(19) .
C51 C52 1.23(5) .
C52 N51 1.36(5) .
O61 O61 0.743(17) 26_556
O61 O63 1.224(10) 25_556
O61 O63 1.224(10) .
O61 K2 2.795(4) 27
O62 O63 1.42(3) .
O62 K2 2.667(16) 3_556
O63 O63 0.89(4) 25_556
O63 O61 1.224(10) 2
O63 O61 1.224(10) 25_556
O63 O61 1.224(10) 26_556
O63 O62 1.42(3) 26_556
O63 K2 3.038(14) 3_556

loop_
_geom_torsion_atom_site_label_1
_geom_torsion_atom_site_label_2
_geom_torsion_atom_site_label_3
_geom_torsion_atom_site_label_4
_geom_torsion
_geom_torsion_site_symmetry_1
_geom_torsion_site_symmetry_4
O3 In1 O1 C2 170.4(3) . .
N5 In1 O1 C2 -33.6(7) . .
N6 In1 O1 C2 -104.8(3) . .
N1 In1 O1 C2 -2.8(3) . .
N3 In1 O1 C2 96.8(3) . .
O1 In1 O3 C4 -87.1(4) . .
N5 In1 O3 C4 99.4(4) . .
N6 In1 O3 C4 176.9(4) . .
N1 In1 O3 C4 -63.1(7) . .
N3 In1 O3 C4 2.9(3) . .
O3 In1 N1 N2 153.5(5) . .
O1 In1 N1 N2 178.6(5) . .
N5 In1 N1 N2 -9.4(5) . .
N6 In1 N1 N2 -88.8(5) . .
N3 In1 N1 N2 90.8(5) . .
O3 In1 N1 C1 -22.2(7) . .
O1 In1 N1 C1 2.9(3) . .
N5 In1 N1 C1 174.9(3) . .
N6 In1 N1 C1 95.5(3) . .
N3 In1 N1 C1 -84.8(3) . .
C1 N1 N2 N1 -0.6(7) . 27
In1 N1 N2 N1 -176.39(12) . 27
O3 In1 N3 C3 -4.3(3) . .
O1 In1 N3 C3 87.3(3) . .
N5 In1 N3 C3 -104.8(3) . .
N6 In1 N3 C3 -20.1(6) . .
N1 In1 N3 C3 160.8(3) . .
O3 In1 N3 N4 -178.7(5) . .
O1 In1 N3 N4 -87.1(5) . .
N5 In1 N3 N4 80.8(5) . .
N6 In1 N3 N4 165.6(5) . .
N1 In1 N3 N4 -13.6(5) . .
C3 N3 N4 N3 -0.6(6) . 26_556
In1 N3 N4 N3 173.92(12) . 26_556
C3 N3 N4 K1 -179.8(3) . .
In1 N3 N4 K1 -5.3(7) . .
N4 K1 N4 N3 -89.5(4) 27 26_556
O5 K1 N4 N3 135.8(4) 27 26_556
O5 K1 N4 N3 45.1(5) 4_556 26_556
O5 K1 N4 N3 50.5(4) 26_556 26_556
O5 K1 N4 N3 130.4(5) . 26_556
O21 K1 N4 N3 -89.5(4) . 26_556
O21 K1 N4 N3 -89.5(4) 27 26_556
N31B K1 N4 N3 -89.5(4) 45 26_556
N31B K1 N4 N3 -89.5(4) 22_545 26_556
N7 K1 N4 N3 136.1(4) . 26_556
N7 K1 N4 N3 44.8(5) 26_556 26_556
N4 K1 N4 N3 89.5(4) 27 .
O5 K1 N4 N3 -45.1(5) 27 .
O5 K1 N4 N3 -135.8(4) 4_556 .
O5 K1 N4 N3 -130.4(5) 26_556 .
O5 K1 N4 N3 -50.5(4) . .
O21 K1 N4 N3 89.5(4) . .
O21 K1 N4 N3 89.5(4) 27 .
N31B K1 N4 N3 89.5(4) 45 .
N31B K1 N4 N3 89.5(4) 22_545 .
N7 K1 N4 N3 -44.8(5) . .
N7 K1 N4 N3 -136.1(4) 26_556 .
N2 N1 C1 C1 0.4(4) . 27
In1 N1 C1 C1 177.13(14) . 27
N2 N1 C1 C2 -179.6(4) . .
In1 N1 C1 C2 -2.9(5) . .
K2 O2 C2 O1 150.6(5) 45 .
K2 O2 C2 C1 -28.4(9) 45 .
In1 O1 C2 O2 -176.9(3) . .
In1 O1 C2 C1 2.2(5) . .
N1 C1 C2 O2 179.7(4) . .
C1 C1 C2 O2 -0.3(6) 27 .
N1 C1 C2 O1 0.6(6) . .
C1 C1 C2 O1 -179.4(2) 27 .
N4 N3 C3 C3 0.4(4) . 26_556
In1 N3 C3 C3 -175.48(13) . 26_556
N4 N3 C3 C4 -178.9(4) . .
In1 N3 C3 C4 5.3(5) . .
In1 O3 C4 O4 179.2(4) . .
In1 O3 C4 C3 -1.1(6) . .
N3 C3 C4 O4 176.6(5) . .
C3 C3 C4 O4 -2.3(7) 26_556 .
N3 C3 C4 O3 -3.0(6) . .
C3 C3 C4 O3 178.0(2) 26_556 .
O3 In1 N5 C5' 66.2(10) . .
O1 In1 N5 C5' -89.2(11) . .
N6 In1 N5 C5' -15.7(10) . .
N1 In1 N5 C5' -118.6(10) . .
N3 In1 N5 C5' 141.4(10) . .
O3 In1 N6 C6' -119.2(11) . .
O1 In1 N6 C6' 149.7(11) . .
N5 In1 N6 C6' -15.1(11) . .
N1 In1 N6 C6' 75.1(11) . .
N3 In1 N6 C6' -104.0(12) . .
In1 N5 C5' C6' 43.1(18) . .
In1 N5 C5' C10 165.9(10) . .
In1 N6 C6' C7 160.4(12) . .
In1 N6 C6' C5' 44(2) . .
C10 C5' C6' N6 -175.2(11) . .
N5 C5' C6' N6 -58(2) . .
C10 C5' C6' C7 61(2) . .
N5 C5' C6' C7 177.4(10) . .
C7 C8' C9' C10 -67(3) . .
C9' C8' C7 C6' 70(4) . .
N6 C6' C7 C8' 177.2(16) . .
C5' C6' C7 C8' -64(3) . .
C6' C5' C10 C9' -58(2) . .
N5 C5' C10 C9' -176.3(16) . .
C8' C9' C10 C5' 63(3) . .
O2 K2 O5 N7 165.8(5) 19 .
O2 K2 O5 N7 -136.0(6) 41 .
O5 K2 O5 N7 93.0(6) 26_556 .
N31A K2 O5 N7 -58.5(6) . .
N31A K2 O5 N7 24.5(9) 26_556 .
O2 K2 O5 K1 59.49(18) 19 .
O2 K2 O5 K1 117.67(14) 41 .
O5 K2 O5 K1 -13.25(19) 26_556 .
N4 K1 O5 N7 165.0(4) . .
N4 K1 O5 N7 -0.8(4) 27 .
O5 K1 O5 N7 -8.3(4) 27 .
O5 K1 O5 N7 -75.6(4) 4_556 .
O5 K1 O5 N7 -117.1(4) 26_556 .
O21 K1 O5 N7 125.8(5) . .
O21 K1 O5 N7 74.3(8) 27 .
N31B K1 O5 N7 115.3(6) 45 .
N31B K1 O5 N7 91.5(7) 22_545 .
N7 K1 O5 N7 -97.3(4) 26_556 .
N4 K1 O5 K2 -65.13(13) . .
N4 K1 O5 K2 129.07(14) 27 .
O5 K1 O5 K2 121.61(10) 27 .
O5 K1 O5 K2 54.25(9) 4_556 .
O5 K1 O5 K2 12.78(18) 26_556 .
O21 K1 O5 K2 -104.4(4) . .
O21 K1 O5 K2 -155.9(7) 27 .
N31B K1 O5 K2 -114.9(4) 45 .
N31B K1 O5 K2 -138.7(6) 22_545 .
N7 K1 O5 K2 129.9(4) . .
N7 K1 O5 K2 32.60(12) 26_556 .
K2 O5 N7 O6 91.9(8) . .
K1 O5 N7 O6 -160.8(7) . .
K2 O5 N7 O5 -92.1(8) . 27
K1 O5 N7 O5 15.3(7) . 27
K2 O5 N7 K1 -107.4(4) . .
N4 K1 N7 O6 83.05(9) . .
N4 K1 N7 O6 -83.05(9) 27 .
O5 K1 N7 O6 -97.6(4) 27 .
O5 K1 N7 O6 -157.82(8) 4_556 .
O5 K1 N7 O6 157.82(8) 26_556 .
O5 K1 N7 O6 97.6(4) . .
O21 K1 N7 O6 29.2(5) . .
O21 K1 N7 O6 -29.2(5) 27 .
N31B K1 N7 O6 14.1(6) 45 .
N31B K1 N7 O6 -14.1(6) 22_545 .
N7 K1 N7 O6 180.000(3) 26_556 .
N4 K1 N7 O5 -179.3(4) . 27
N4 K1 N7 O5 14.6(4) 27 27
O5 K1 N7 O5 -60.2(4) 4_556 27
O5 K1 N7 O5 -104.5(4) 26_556 27
O5 K1 N7 O5 -164.7(7) . 27
O21 K1 N7 O5 126.9(6) . 27
O21 K1 N7 O5 68.4(7) 27 27
N31B K1 N7 O5 111.7(7) 45 27
N31B K1 N7 O5 83.6(7) 22_545 27
N7 K1 N7 O5 -82.4(4) 26_556 27
N4 K1 N7 O5 -14.6(4) . .
N4 K1 N7 O5 179.3(4) 27 .
O5 K1 N7 O5 164.7(7) 27 .
O5 K1 N7 O5 104.5(4) 4_556 .
O5 K1 N7 O5 60.2(4) 26_556 .
O21 K1 N7 O5 -68.4(7) . .
O21 K1 N7 O5 -126.9(6) 27 .
N7 K1 N7 O5 82.4(4) 26_556 .
